data_7050610
loop_
_publ_author_name
'Phadnis, Prasad P.'
'Jain, Vimal K.'
'Klein, Axel'
'Schurr, Thilo'
'Kaim, Wolfgang'

_publ_section_title
;
 Tri(allyl)- and tri(methylallyl)arsine complexes of palladium(ii) and
 platinum(ii): synthesis, spectroscopy, photochemistry and structures
;
_journal_issue 11
_journal_name_full 'New Journal of Chemistry'
_journal_page_first 1584
_journal_paper_doi 10.1039/b303990k
_journal_volume 27
_journal_year 2003
_chemical_formula_sum 'C24 H42 As2 Cl2 Pt'
_chemical_formula_weight 746.41
_chemical_name_common trans-Dichlorobis(tri(methylallyl)arsine)platinum(ii)
_chemical_name_systematic trans-Dichlorobis(tri(methylallyl)arsine)platinum(II)
_space_group_IT_number 2
_symmetry_cell_setting triclinic
_symmetry_space_group_name_Hall '-P 1'
_symmetry_space_group_name_H-M 'P -1'
_atom_sites_solution_hydrogens geom
_atom_sites_solution_primary direct
_atom_sites_solution_secondary difmap
_audit_creation_method SHELXL-97
_cell_angle_alpha 108.190(17)
_cell_angle_beta 102.878(18)
_cell_angle_gamma 97.604(14)
_cell_formula_units_Z 1
_cell_length_a 8.6461(16)
_cell_length_b 9.4107(17)
_cell_length_c 9.532(3)
_cell_measurement_temperature 173(2)
_cell_volume 701.0(3)
_computing_cell_refinement 'Siemens XSCANS'
_computing_data_collection 'Siemens XSCANS'
_computing_data_reduction 'Siemens SHELXTL'
_computing_molecular_graphics 'Siemens SHELXTL'
_computing_publication_material 'Siemens SHELXTL'
_computing_structure_refinement 'SHELXL-97 (Sheldrick, 1997)'
_computing_structure_solution 'SHELXS-97 (Sheldrick, 1990)'
_diffrn_ambient_temperature 173(2)
_diffrn_measured_fraction_theta_full 0.976
_diffrn_measured_fraction_theta_max 0.976
_diffrn_measurement_device_type Siemens-P4
_diffrn_measurement_method '\w scans'
_diffrn_radiation_monochromator graphite
_diffrn_radiation_source 'fine-focus sealed tube'
_diffrn_radiation_type MoK\a
_diffrn_radiation_wavelength 0.71073
_diffrn_reflns_av_R_equivalents 0.0317
_diffrn_reflns_av_sigmaI/netI 0.0418
_diffrn_reflns_limit_h_max 11
_diffrn_reflns_limit_h_min -8
_diffrn_reflns_limit_k_max 11
_diffrn_reflns_limit_k_min -11
_diffrn_reflns_limit_l_max 12
_diffrn_reflns_limit_l_min -12
_diffrn_reflns_number 3522
_diffrn_reflns_theta_full 28.00
_diffrn_reflns_theta_max 28.00
_diffrn_reflns_theta_min 2.33
_exptl_absorpt_coefficient_mu 7.546
_exptl_absorpt_correction_type 'empirical - psi scans'
_exptl_crystal_colour yellow
_exptl_crystal_density_diffrn 1.768
_exptl_crystal_density_method 'not measured'
_exptl_crystal_description plate
_exptl_crystal_F_000 364
_exptl_crystal_size_max 0.40
_exptl_crystal_size_mid 0.35
_exptl_crystal_size_min 0.15
_refine_diff_density_max 1.507
_refine_diff_density_min -1.836
_refine_diff_density_rms 0.141
_refine_ls_extinction_method none
_refine_ls_goodness_of_fit_ref 1.034
_refine_ls_hydrogen_treatment mixed
_refine_ls_matrix_type full
_refine_ls_number_parameters 136
_refine_ls_number_reflns 3307
_refine_ls_number_restraints 0
_refine_ls_restrained_S_all 1.034
_refine_ls_R_factor_all 0.0349
_refine_ls_R_factor_gt 0.0293
_refine_ls_shift/su_max 0.001
_refine_ls_shift/su_mean 0.000
_refine_ls_structure_factor_coef Fsqd
_refine_ls_weighting_details 'calc w=1/[\s^2^(Fo^2^)+(0.0398P)^2^+0.0000P] where P=(Fo^2^+2Fc^2^)/3'
_refine_ls_weighting_scheme calc
_refine_ls_wR_factor_gt 0.0700
_refine_ls_wR_factor_ref 0.0728
_reflns_number_gt 3013
_reflns_number_total 3307
_reflns_threshold_expression >2sigma(I)
_cod_data_source_file b303990k.txt
_cod_data_source_block jain03a
_cod_original_sg_symbol_H-M P-1
_cod_database_code 7050610

loop_
_symmetry_equiv_pos_as_xyz
'x, y, z'
'-x, -y, -z'

loop_
_atom_site_label
_atom_site_type_symbol
_atom_site_fract_x
_atom_site_fract_y
_atom_site_fract_z
_atom_site_U_iso_or_equiv
_atom_site_adp_type
_atom_site_occupancy
_atom_site_symmetry_multiplicity
_atom_site_calc_flag
_atom_site_refinement_flags
_atom_site_disorder_assembly
_atom_site_disorder_group
Pt1 Pt 0.5000 0.5000 0.0000 0.02038(7) Uani 1 2 d S . .
As1 As 0.69908(4) 0.60778(4) -0.09799(4) 0.02117(10) Uani 1 1 d . . .
Cl1 Cl 0.70371(12) 0.42176(16) 0.13934(15) 0.0409(3) Uani 1 1 d . . .
C11 C 0.8647(5) 0.7762(5) 0.0637(5) 0.0288(8) Uani 1 1 d . . .
H11A H 0.9504 0.7335 0.1138 0.035 Uiso 1 1 calc R . .
H11B H 0.9158 0.8426 0.0164 0.035 Uiso 1 1 calc R . .
C12 C 0.7975(5) 0.8716(5) 0.1835(5) 0.0317(9) Uani 1 1 d . . .
C13 C 0.8378(6) 0.8723(6) 0.3253(6) 0.0433(12) Uani 1 1 d . . .
H13A H 0.7938 0.9330 0.4001 0.052 Uiso 1 1 calc R . .
H13B H 0.9108 0.8121 0.3529 0.052 Uiso 1 1 calc R . .
C14 C 0.6837(7) 0.9639(7) 0.1344(7) 0.0539(15) Uani 1 1 d . . .
H14A H 0.6472 1.0202 0.2218 0.081 Uiso 1 1 calc R . .
H14B H 0.5895 0.8956 0.0512 0.081 Uiso 1 1 calc R . .
H14C H 0.7395 1.0368 0.0978 0.081 Uiso 1 1 calc R . .
C21 C 0.6243(5) 0.6861(5) -0.2637(5) 0.0300(9) Uani 1 1 d . . .
H21A H 0.5842 0.5980 -0.3620 0.036 Uiso 1 1 calc R . .
H21B H 0.5309 0.7324 -0.2459 0.036 Uiso 1 1 calc R . .
C22 C 0.7474(5) 0.8020(5) -0.2815(5) 0.0315(9) Uani 1 1 d . . .
C23 C 0.7387(6) 0.9459(6) -0.2435(6) 0.0423(11) Uani 1 1 d . . .
H23A H 0.6530 0.9789 -0.2037 0.051 Uiso 1 1 calc R . .
H23B H 0.8181 1.0177 -0.2558 0.051 Uiso 1 1 calc R . .
C24 C 0.8796(7) 0.7445(7) -0.3471(7) 0.0493(13) Uani 1 1 d . . .
H24A H 0.9500 0.8295 -0.3567 0.074 Uiso 1 1 calc R . .
H24B H 0.8308 0.6647 -0.4487 0.074 Uiso 1 1 calc R . .
H24C H 0.9442 0.7018 -0.2786 0.074 Uiso 1 1 calc R . .
C31 C 0.8261(5) 0.4588(5) -0.1773(5) 0.0284(8) Uani 1 1 d . . .
H31A H 0.9314 0.5150 -0.1773 0.034 Uiso 1 1 calc R . .
H31B H 0.8495 0.4010 -0.1071 0.034 Uiso 1 1 calc R . .
C32 C 0.7421(6) 0.3479(6) -0.3362(6) 0.0363(10) Uani 1 1 d . . .
C33 C 0.8109(8) 0.3343(7) -0.4479(6) 0.0527(14) Uani 1 1 d . . .
H33A H 0.9154 0.3954 -0.4283 0.063 Uiso 1 1 calc R . .
H33B H 0.7562 0.2633 -0.5484 0.063 Uiso 1 1 calc R . .
C34 C 0.5787(7) 0.2524(6) -0.3587(7) 0.0489(13) Uani 1 1 d . . .
H34A H 0.5454 0.1702 -0.4597 0.073 Uiso 1 1 calc R . .
H34B H 0.4986 0.3171 -0.3531 0.073 Uiso 1 1 calc R . .
H34C H 0.5855 0.2076 -0.2781 0.073 Uiso 1 1 calc R . .

loop_
_atom_site_aniso_label
_atom_site_aniso_U_11
_atom_site_aniso_U_22
_atom_site_aniso_U_33
_atom_site_aniso_U_23
_atom_site_aniso_U_13
_atom_site_aniso_U_12
Pt1 0.01659(10) 0.02017(12) 0.02629(11) 0.01089(8) 0.00555(7) 0.00454(7)
As1 0.01685(19) 0.0221(2) 0.0256(2) 0.01051(17) 0.00513(15) 0.00373(16)
Cl1 0.0230(5) 0.0613(8) 0.0570(7) 0.0430(6) 0.0117(5) 0.0157(5)
C11 0.0207(18) 0.027(2) 0.036(2) 0.0100(17) 0.0042(16) 0.0029(15)
C12 0.026(2) 0.026(2) 0.032(2) 0.0018(17) 0.0029(16) -0.0019(16)
C13 0.045(3) 0.038(3) 0.038(2) 0.007(2) 0.007(2) 0.003(2)
C14 0.060(3) 0.041(3) 0.051(3) 0.005(3) 0.005(3) 0.026(3)
C21 0.026(2) 0.036(2) 0.031(2) 0.0204(19) 0.0035(16) 0.0035(17)
C22 0.028(2) 0.035(2) 0.034(2) 0.0190(19) 0.0062(17) 0.0032(17)
C23 0.037(2) 0.039(3) 0.055(3) 0.027(2) 0.010(2) 0.007(2)
C24 0.051(3) 0.055(3) 0.062(3) 0.033(3) 0.033(3) 0.016(3)
C31 0.0229(18) 0.031(2) 0.033(2) 0.0111(18) 0.0093(16) 0.0109(16)
C32 0.037(2) 0.030(2) 0.040(2) 0.0088(19) 0.008(2) 0.0123(19)
C33 0.065(4) 0.047(3) 0.041(3) 0.002(2) 0.022(3) 0.015(3)
C34 0.044(3) 0.032(3) 0.052(3) 0.004(2) -0.003(2) 0.001(2)

loop_
_atom_type_symbol
_atom_type_description
_atom_type_scat_dispersion_real
_atom_type_scat_dispersion_imag
_atom_type_scat_source
C C 0.0033 0.0016 'International Tables Vol C Tables 4.2.6.8 and 6.1.1.4'
H H 0.0000 0.0000 'International Tables Vol C Tables 4.2.6.8 and 6.1.1.4'
Cl Cl 0.1484 0.1585 'International Tables Vol C Tables 4.2.6.8 and 6.1.1.4'
As As 0.0499 2.0058 'International Tables Vol C Tables 4.2.6.8 and 6.1.1.4'
Pt Pt -1.7033 8.3905 'International Tables Vol C Tables 4.2.6.8 and 6.1.1.4'

loop_
_geom_angle_atom_site_label_1
_geom_angle_atom_site_label_2
_geom_angle_atom_site_label_3
_geom_angle
_geom_angle_site_symmetry_1
_geom_angle_site_symmetry_3
_geom_angle_publ_flag
Cl1 Pt1 Cl1 180.00(6) 2_665 . ?
Cl1 Pt1 As1 92.06(3) 2_665 . ?
Cl1 Pt1 As1 87.94(3) . . ?
Cl1 Pt1 As1 87.94(3) 2_665 2_665 ?
Cl1 Pt1 As1 92.06(3) . 2_665 ?
As1 Pt1 As1 180.0 . 2_665 ?
C11 As1 C21 105.75(19) . . ?
C11 As1 C31 103.03(17) . . ?
C21 As1 C31 105.26(19) . . ?
C11 As1 Pt1 112.12(13) . . ?
C21 As1 Pt1 118.19(13) . . ?
C31 As1 Pt1 111.18(13) . . ?
C12 C11 As1 112.9(3) . . ?
C13 C12 C14 122.1(5) . . ?
C13 C12 C11 120.9(5) . . ?
C14 C12 C11 117.0(4) . . ?
C22 C21 As1 116.3(3) . . ?
C23 C22 C21 121.3(5) . . ?
C23 C22 C24 121.7(5) . . ?
C21 C22 C24 116.9(4) . . ?
C32 C31 As1 113.4(3) . . ?
C33 C32 C31 120.8(5) . . ?
C33 C32 C34 122.6(5) . . ?
C31 C32 C34 116.5(4) . . ?

loop_
_geom_bond_atom_site_label_1
_geom_bond_atom_site_label_2
_geom_bond_distance
_geom_bond_site_symmetry_2
_geom_bond_publ_flag
Pt1 Cl1 2.3063(11) 2_665 ?
Pt1 Cl1 2.3063(11) . ?
Pt1 As1 2.3895(5) . ?
Pt1 As1 2.3895(5) 2_665 ?
As1 C11 1.957(4) . ?
As1 C21 1.963(4) . ?
As1 C31 1.964(4) . ?
C11 C12 1.497(6) . ?
C12 C13 1.316(7) . ?
C12 C14 1.489(7) . ?
C21 C22 1.497(6) . ?
C22 C23 1.305(7) . ?
C22 C24 1.504(7) . ?
C31 C32 1.494(6) . ?
C32 C33 1.312(8) . ?
C32 C34 1.503(7) . ?

loop_
_geom_torsion_atom_site_label_1
_geom_torsion_atom_site_label_2
_geom_torsion_atom_site_label_3
_geom_torsion_atom_site_label_4
_geom_torsion
_geom_torsion_site_symmetry_1
_geom_torsion_site_symmetry_2
_geom_torsion_site_symmetry_3
_geom_torsion_site_symmetry_4
_geom_torsion_publ_flag
Cl1 Pt1 As1 C11 115.21(14) 2_665 . . . ?
Cl1 Pt1 As1 C11 -64.79(14) . . . . ?
As1 Pt1 As1 C11 -115(100) 2_665 . . . ?
Cl1 Pt1 As1 C21 -8.18(16) 2_665 . . . ?
Cl1 Pt1 As1 C21 171.82(16) . . . . ?
As1 Pt1 As1 C21 122(100) 2_665 . . . ?
Cl1 Pt1 As1 C31 -130.05(13) 2_665 . . . ?
Cl1 Pt1 As1 C31 49.95(13) . . . . ?
As1 Pt1 As1 C31 0(100) 2_665 . . . ?
C21 As1 C11 C12 94.0(4) . . . . ?
C31 As1 C11 C12 -155.7(3) . . . . ?
Pt1 As1 C11 C12 -36.1(4) . . . . ?
As1 C11 C12 C13 112.5(4) . . . . ?
As1 C11 C12 C14 -67.2(5) . . . . ?
C11 As1 C21 C22 31.2(4) . . . . ?
C31 As1 C21 C22 -77.4(4) . . . . ?
Pt1 As1 C21 C22 157.7(3) . . . . ?
As1 C21 C22 C23 -108.4(5) . . . . ?
As1 C21 C22 C24 72.5(5) . . . . ?
C11 As1 C31 C32 -158.5(3) . . . . ?
C21 As1 C31 C32 -47.9(4) . . . . ?
Pt1 As1 C31 C32 81.2(3) . . . . ?
As1 C31 C32 C33 123.0(5) . . . . ?
As1 C31 C32 C34 -58.2(5) . . . . ?
